data_4344310
loop_
_publ_author_name
'Lawton, S.L.'
'Jacobson, R.A.'

_publ_section_title
;
 The crystal structure of ammonium hexabromoantimonate, (N H4)4 Sb(III)
 Sb(V) Br12
;
_journal_name_full 'Inorganic Chemistry'
_journal_page_first 743
_journal_page_last 749
_journal_volume 5
_journal_year 1966
_chemical_formula_sum 'Br12 H16 N4 Sb2'
_chemical_name_systematic '(N H4)4 (Sb2 Br12)'
_space_group_IT_number 141
_symmetry_space_group_name_Hall 'I 4bw 2bw -1bw'
_symmetry_space_group_name_H-M 'I 41/a m d :1'
_cell_angle_alpha 90
_cell_angle_beta 90
_cell_angle_gamma 90
_cell_formula_units_Z 4
_cell_length_a 10.66
_cell_length_b 10.66
_cell_length_c 21.52
_cell_volume 2445.438
_citation_journal_id_ASTM INOCAJ
_cod_data_source_file Lawton_INOCAJ_1966_636.cif
_cod_data_source_block H16Br12N4Sb2
_cod_original_sg_symbol_Hall '-I 4bd 2 (x+1/2,y+1/4,z+1/8)'
_cod_original_formula_sum 'H16 Br12 N4 Sb2'
_cod_database_code 4344310

loop_
_symmetry_equiv_pos_as_xyz
x,y,z
-y,x+1/2,z+1/4
-x+1/2,-y+1/2,z+1/2
y+1/2,-x,z+3/4
x,-y+1/2,-z+1/4
y+1/2,x+1/2,-z+1/2
-x+1/2,y,-z+3/4
-y,-x,-z
-x,-y+1/2,-z+1/4
y,-x,-z
x-1/2,y,-z-1/4
-y-1/2,x+1/2,-z-1/2
-x,y,z
-y-1/2,-x,z-1/4
x-1/2,-y+1/2,z-1/2
y,x+1/2,z+1/4
x+1/2,y+1/2,z+1/2
-y+1/2,x+1,z+3/4
-x+1,-y+1,z+1
y+1,-x+1/2,z+5/4
x+1/2,-y+1,-z+3/4
y+1,x+1,-z+1
-x+1,y+1/2,-z+5/4
-y+1/2,-x+1/2,-z+1/2
-x+1/2,-y+1,-z+3/4
y+1/2,-x+1/2,-z+1/2
x,y+1/2,-z+1/4
-y,x+1,-z
-x+1/2,y+1/2,z+1/2
-y,-x+1/2,z+1/4
x,-y+1,z
y+1/2,x+1,z+3/4

loop_
_atom_site_label
_atom_site_type_symbol
_atom_site_fract_x
_atom_site_fract_y
_atom_site_fract_z
_atom_site_occupancy
_atom_site_U_iso_or_equiv
_atom_site_attached_hydrogens
N1 N-3 0.2171 0.25 0.125 1 0.0 4
Sb2 Sb+3 0 0 0 1 0.0 0
Br4 Br-1 0 0 0.1295 1 0.0 0
Br2 Br-1 0 0.26069 -0.00073 1 0.0 0
Br3 Br-1 0 0 0.38275 1 0.0 0
Sb1 Sb+5 0 0 0.5 1 0.0 0
Br1 Br-1 0 0.23796 0.50756 1 0.0 0
